data_1573827
loop_
_publ_author_name
'Lu, Yuan'
'Ji, Gang'
'Yu, Shuyang'
'Ning, Xiaoshan'
'Sun, Xiu-Li'
'Gao, Yanshan'
'Wang, Xiaoyan'
'Tang, Yong'

_publ_section_title
;
 Binuclear Ni catalyzed ethylene copolymerization with short chain alkenol
 monomers
;
_journal_name_full 'Polymer Chemistry'
_journal_paper_doi 10.1039/D4PY01480D
_journal_year 2025
_chemical_formula_sum 'C39 H61 Br3 N2 Ni2 O3'
_chemical_formula_weight 963.04
_space_group_crystal_system monoclinic
_space_group_IT_number 14
_space_group_name_Hall '-P 2ybc'
_space_group_name_H-M_alt 'P 1 21/c 1'
_atom_sites_solution_hydrogens geom
_audit_creation_method SHELXL-2013
_audit_update_record
;
2024-07-07 deposited with the CCDC.	2025-01-23 downloaded from the CCDC.
;
_cell_angle_alpha 90
_cell_angle_beta 98.546(2)
_cell_angle_gamma 90
_cell_formula_units_Z 4
_cell_length_a 14.9658(9)
_cell_length_b 19.0661(9)
_cell_length_c 16.9642(9)
_cell_measurement_reflns_used 6787
_cell_measurement_temperature 296(2)
_cell_measurement_theta_max 47.744
_cell_measurement_theta_min 4.856
_cell_volume 4786.8(4)
_computing_cell_refinement 'Bruker SAINT'
_computing_data_collection 'Bruker APEX2'
_computing_data_reduction 'Bruker SAINT'
_computing_molecular_graphics 'Bruker SHELXTL'
_computing_publication_material 'Bruker SHELXTL'
_computing_structure_refinement 'SHELXL-2013 (Sheldrick, 2013)'
_computing_structure_solution 'SHELXS-97 (Sheldrick 2008)'
_diffrn_measured_fraction_theta_full 0.996
_diffrn_measured_fraction_theta_max 0.996
_diffrn_measurement_device_type 'Bruker APEX-II CCD'
_diffrn_measurement_method '\f and \w scans'
_diffrn_radiation_type MoK\a
_diffrn_radiation_wavelength 0.71073
_diffrn_reflns_av_R_equivalents 0.0416
_diffrn_reflns_av_unetI/netI 0.0647
_diffrn_reflns_Laue_measured_fraction_full 0.996
_diffrn_reflns_Laue_measured_fraction_max 0.996
_diffrn_reflns_limit_h_max 18
_diffrn_reflns_limit_h_min -15
_diffrn_reflns_limit_k_max 23
_diffrn_reflns_limit_k_min -23
_diffrn_reflns_limit_l_max 20
_diffrn_reflns_limit_l_min -17
_diffrn_reflns_number 23698
_diffrn_reflns_point_group_measured_fraction_full 0.996
_diffrn_reflns_point_group_measured_fraction_max 0.996
_diffrn_reflns_theta_full 25.242
_diffrn_reflns_theta_max 26.000
_diffrn_reflns_theta_min 2.541
_exptl_absorpt_coefficient_mu 3.323
_exptl_absorpt_correction_T_max 0.7456
_exptl_absorpt_correction_T_min 0.5430
_exptl_absorpt_correction_type multi-scan
_exptl_absorpt_process_details sadabs
_exptl_crystal_density_diffrn 1.336
_exptl_crystal_F_000 1976
_exptl_crystal_size_max 0.200
_exptl_crystal_size_mid 0.170
_exptl_crystal_size_min 0.130
_platon_squeeze_details
;
;
_refine_diff_density_max 0.820
_refine_diff_density_min -0.535
_refine_diff_density_rms 0.075
_refine_ls_extinction_coef 0.0026(3)
_refine_ls_extinction_expression Fc^*^=kFc[1+0.001xFc^2^\l^3^/sin(2\q)]^-1/4^
_refine_ls_extinction_method SHELXL
_refine_ls_goodness_of_fit_ref 0.975
_refine_ls_hydrogen_treatment constr
_refine_ls_matrix_type full
_refine_ls_number_parameters 454
_refine_ls_number_reflns 9366
_refine_ls_number_restraints 0
_refine_ls_restrained_S_all 0.975
_refine_ls_R_factor_all 0.0793
_refine_ls_R_factor_gt 0.0453
_refine_ls_shift/su_max 0.001
_refine_ls_shift/su_mean 0.000
_refine_ls_structure_factor_coef Fsqd
_refine_ls_weighting_details 'w=1/[\s^2^(Fo^2^)+(0.0622P)^2^] where P=(Fo^2^+2Fc^2^)/3'
_refine_ls_weighting_scheme calc
_refine_ls_wR_factor_gt 0.1112
_refine_ls_wR_factor_ref 0.1222
_reflns_Friedel_coverage 0.000
_reflns_number_gt 5979
_reflns_number_total 9366
_reflns_threshold_expression 'I > 2\s(I)'
_cod_data_source_file d4py01480d2.cif
_cod_data_source_block mo_d8v18750_0m
_cod_database_code 1573827
_shelx_space_group_comment
; 
The symmetry employed for this shelxl refinement is uniquely defined 
by the following loop, which should always be used as a source of 
symmetry information in preference to the above space-group names. 
They are only intended as comments. 
;
_shelx_estimated_absorpt_t_min 0.556
_shelx_estimated_absorpt_t_max 0.672
_shelxl_version_number 2013-4

loop_
_space_group_symop_operation_xyz
'x, y, z'
'-x, y+1/2, -z+1/2'
'-x, -y, -z'
'x, -y-1/2, z-1/2'

loop_
_atom_site_label
_atom_site_type_symbol
_atom_site_fract_x
_atom_site_fract_y
_atom_site_fract_z
_atom_site_U_iso_or_equiv
_atom_site_adp_type
_atom_site_occupancy
_atom_site_site_symmetry_order
_atom_site_calc_flag
_atom_site_refinement_flags_posn
_atom_site_refinement_flags_adp
_atom_site_refinement_flags_occupancy
_atom_site_disorder_assembly
_atom_site_disorder_group
Ni1 Ni 0.67911(4) 0.61555(2) 0.19550(3) 0.04185(16) Uani 1 1 d . . . . .
Ni2 Ni 0.87508(4) 0.64275(2) 0.16414(3) 0.04231(16) Uani 1 1 d . . . . .
Br1 Br 0.63873(4) 0.49234(2) 0.20378(3) 0.06937(18) Uani 1 1 d . . . . .
Br2 Br 0.74284(3) 0.71654(2) 0.11758(3) 0.05395(16) Uani 1 1 d . . . . .
Br3 Br 0.98085(4) 0.66373(3) 0.07292(3) 0.0790(2) Uani 1 1 d . . . . .
N1 N 0.6719(2) 0.66974(15) 0.29746(19) 0.0396(8) Uani 1 1 d . . . . .
N2 N 0.9466(2) 0.68547(15) 0.26553(19) 0.0415(8) Uani 1 1 d . . . . .
O1 O 0.80696(17) 0.60464(12) 0.24596(14) 0.0374(6) Uani 1 1 d . . . . .
O2 O 0.5527(2) 0.63955(16) 0.13057(19) 0.0621(8) Uani 1 1 d . . . . .
O3 O 0.8128(2) 0.55988(14) 0.09444(16) 0.0553(8) Uani 1 1 d . . . . .
C1 C 0.7478(3) 0.6756(2) 0.3436(2) 0.0421(10) Uani 1 1 d . . . . .
C2 C 0.8273(3) 0.63153(19) 0.3231(2) 0.0389(9) Uani 1 1 d . . . . .
C3 C 0.9149(3) 0.67274(19) 0.3303(2) 0.0430(10) Uani 1 1 d . . . . .
C4 C 0.9643(3) 0.6959(3) 0.4101(3) 0.0695(14) Uani 1 1 d . . . . .
H4A H 1.0276 0.6865 0.4126 0.104 Uiso 1 1 calc R U . . .
H4B H 0.9413 0.6708 0.4518 0.104 Uiso 1 1 calc R U . . .
H4C H 0.9553 0.7453 0.4166 0.104 Uiso 1 1 calc R U . . .
C5 C 0.7594(3) 0.7213(3) 0.4174(3) 0.0659(14) Uani 1 1 d . . . . .
H5A H 0.7911 0.7634 0.4073 0.099 Uiso 1 1 calc R U . . .
H5B H 0.7934 0.6963 0.4610 0.099 Uiso 1 1 calc R U . . .
H5C H 0.7011 0.7332 0.4306 0.099 Uiso 1 1 calc R U . . .
C6 C 0.8346(3) 0.5684(2) 0.3823(3) 0.0552(12) Uani 1 1 d . . . . .
H6A H 0.8439 0.5861 0.4365 0.066 Uiso 1 1 calc R U . . .
H6B H 0.7782 0.5424 0.3745 0.066 Uiso 1 1 calc R U . . .
C7 C 0.9107(4) 0.5199(3) 0.3712(4) 0.0825(17) Uani 1 1 d . . . . .
H7A H 0.9079 0.5090 0.3157 0.124 Uiso 1 1 calc R U . . .
H7B H 0.9056 0.4775 0.4007 0.124 Uiso 1 1 calc R U . . .
H7C H 0.9673 0.5422 0.3903 0.124 Uiso 1 1 calc R U . . .
C8 C 0.5901(3) 0.7011(2) 0.3189(2) 0.0476(10) Uani 1 1 d . . . . .
C9 C 0.5675(3) 0.7708(2) 0.2994(3) 0.0549(12) Uani 1 1 d . . . . .
C10 C 0.4877(3) 0.7968(3) 0.3206(3) 0.0750(15) Uani 1 1 d . . . . .
H10 H 0.4709 0.8430 0.3086 0.090 Uiso 1 1 calc R U . . .
C11 C 0.4335(4) 0.7550(4) 0.3591(4) 0.0872(19) Uani 1 1 d . . . . .
H11 H 0.3799 0.7733 0.3721 0.105 Uiso 1 1 calc R U . . .
C12 C 0.4558(4) 0.6885(3) 0.3785(4) 0.0805(17) Uani 1 1 d . . . . .
H12 H 0.4183 0.6618 0.4057 0.097 Uiso 1 1 calc R U . . .
C13 C 0.5351(3) 0.6589(3) 0.3583(3) 0.0633(13) Uani 1 1 d . . . . .
C14 C 0.5604(4) 0.5846(3) 0.3829(3) 0.0785(17) Uani 1 1 d . . . . .
H14 H 0.6053 0.5688 0.3502 0.094 Uiso 1 1 calc R U . . .
C15 C 0.6056(5) 0.5818(4) 0.4709(4) 0.116(2) Uani 1 1 d . . . . .
H15A H 0.6525 0.6164 0.4798 0.173 Uiso 1 1 calc R U . . .
H15B H 0.6311 0.5361 0.4825 0.173 Uiso 1 1 calc R U . . .
H15C H 0.5612 0.5910 0.5050 0.173 Uiso 1 1 calc R U . . .
C16 C 0.4837(5) 0.5326(3) 0.3710(4) 0.124(3) Uani 1 1 d . . . . .
H16A H 0.4379 0.5468 0.4018 0.186 Uiso 1 1 calc R U . . .
H16B H 0.5058 0.4870 0.3881 0.186 Uiso 1 1 calc R U . . .
H16C H 0.4584 0.5310 0.3156 0.186 Uiso 1 1 calc R U . . .
C17 C 0.6262(4) 0.8195(2) 0.2573(3) 0.0662(14) Uani 1 1 d . . . . .
H17 H 0.6829 0.7952 0.2526 0.079 Uiso 1 1 calc R U . . .
C18 C 0.6489(4) 0.8872(3) 0.3059(4) 0.100(2) Uani 1 1 d . . . . .
H18A H 0.5940 0.9108 0.3129 0.151 Uiso 1 1 calc R U . . .
H18B H 0.6848 0.9175 0.2779 0.151 Uiso 1 1 calc R U . . .
H18C H 0.6822 0.8756 0.3570 0.151 Uiso 1 1 calc R U . . .
C19 C 0.5796(5) 0.8373(3) 0.1743(4) 0.101(2) Uani 1 1 d . . . . .
H19A H 0.5669 0.7949 0.1442 0.151 Uiso 1 1 calc R U . . .
H19B H 0.6182 0.8668 0.1483 0.151 Uiso 1 1 calc R U . . .
H19C H 0.5240 0.8615 0.1778 0.151 Uiso 1 1 calc R U . . .
C20 C 1.0277(3) 0.7270(2) 0.2686(3) 0.0474(10) Uani 1 1 d . . . . .
C21 C 1.1121(3) 0.6942(3) 0.2800(3) 0.0586(12) Uani 1 1 d . . . . .
C22 C 1.1880(4) 0.7369(3) 0.2869(3) 0.0772(16) Uani 1 1 d . . . . .
H22 H 1.2452 0.7167 0.2948 0.093 Uiso 1 1 calc R U . . .
C23 C 1.1801(4) 0.8086(3) 0.2821(4) 0.0817(17) Uani 1 1 d . . . . .
H23 H 1.2315 0.8366 0.2888 0.098 Uiso 1 1 calc R U . . .
C24 C 1.0972(4) 0.8384(3) 0.2676(3) 0.0741(16) Uani 1 1 d . . . . .
H24 H 1.0930 0.8869 0.2627 0.089 Uiso 1 1 calc R U . . .
C25 C 1.0178(3) 0.7990(2) 0.2596(3) 0.0605(13) Uani 1 1 d . . . . .
C26 C 0.9269(4) 0.8344(2) 0.2428(4) 0.0746(16) Uani 1 1 d . . . . .
H26 H 0.8810 0.7980 0.2444 0.090 Uiso 1 1 calc R U . . .
C27 C 0.9138(4) 0.8881(3) 0.3061(5) 0.128(3) Uani 1 1 d . . . . .
H27A H 0.9175 0.8653 0.3570 0.192 Uiso 1 1 calc R U . . .
H27B H 0.8557 0.9098 0.2930 0.192 Uiso 1 1 calc R U . . .
H27C H 0.9601 0.9233 0.3086 0.192 Uiso 1 1 calc R U . . .
C28 C 0.9125(5) 0.8648(3) 0.1591(5) 0.122(3) Uani 1 1 d . . . . .
H28A H 0.9515 0.9046 0.1571 0.182 Uiso 1 1 calc R U . . .
H28B H 0.8507 0.8793 0.1454 0.182 Uiso 1 1 calc R U . . .
H28C H 0.9263 0.8298 0.1220 0.182 Uiso 1 1 calc R U . . .
C29 C 1.1243(3) 0.6137(3) 0.2815(3) 0.0678(14) Uani 1 1 d . . . . .
H29 H 1.0642 0.5927 0.2681 0.081 Uiso 1 1 calc R U . . .
C30 C 1.1804(4) 0.5904(3) 0.2184(4) 0.104(2) Uani 1 1 d . . . . .
H30A H 1.1500 0.6034 0.1666 0.157 Uiso 1 1 calc R U . . .
H30B H 1.1880 0.5405 0.2209 0.157 Uiso 1 1 calc R U . . .
H30C H 1.2385 0.6127 0.2279 0.157 Uiso 1 1 calc R U . . .
C31 C 1.1645(4) 0.5865(3) 0.3622(4) 0.0952(19) Uani 1 1 d . . . . .
H31A H 1.1737 0.5368 0.3591 0.143 Uiso 1 1 calc R U . . .
H31B H 1.1242 0.5961 0.3998 0.143 Uiso 1 1 calc R U . . .
H31C H 1.2214 0.6092 0.3790 0.143 Uiso 1 1 calc R U . . .
C32 C 0.4690(4) 0.6221(3) 0.1595(4) 0.0861(17) Uani 1 1 d . . . . .
H32A H 0.4384 0.6642 0.1734 0.103 Uiso 1 1 calc R U . . .
H32B H 0.4804 0.5921 0.2062 0.103 Uiso 1 1 calc R U . . .
C33 C 0.4132(5) 0.5842(4) 0.0913(4) 0.126(3) Uani 1 1 d . . . . .
H33A H 0.4199 0.5339 0.0978 0.151 Uiso 1 1 calc R U . . .
H33B H 0.3498 0.5961 0.0886 0.151 Uiso 1 1 calc R U . . .
C34 C 0.4465(5) 0.6069(5) 0.0209(4) 0.121(3) Uani 1 1 d . . . . .
H34A H 0.4103 0.6454 -0.0038 0.146 Uiso 1 1 calc R U . . .
H34B H 0.4444 0.5688 -0.0172 0.146 Uiso 1 1 calc R U . . .
C35 C 0.5407(4) 0.6299(4) 0.0459(3) 0.105(2) Uani 1 1 d . . . . .
H35A H 0.5824 0.5947 0.0318 0.126 Uiso 1 1 calc R U . . .
H35B H 0.5520 0.6735 0.0196 0.126 Uiso 1 1 calc R U . . .
C36 C 0.7904(4) 0.5615(3) 0.0086(3) 0.0786(16) Uani 1 1 d . . . . .
H36A H 0.8135 0.6039 -0.0127 0.094 Uiso 1 1 calc R U . . .
H36B H 0.7254 0.5601 -0.0072 0.094 Uiso 1 1 calc R U . . .
C37 C 0.8327(6) 0.4994(3) -0.0208(4) 0.115(3) Uani 1 1 d . . . . .
H37A H 0.8925 0.5104 -0.0327 0.138 Uiso 1 1 calc R U . . .
H37B H 0.7963 0.4812 -0.0685 0.138 Uiso 1 1 calc R U . . .
C38 C 0.8377(5) 0.4482(3) 0.0455(4) 0.111(2) Uani 1 1 d . . . . .
H38A H 0.8873 0.4157 0.0444 0.133 Uiso 1 1 calc R U . . .
H38B H 0.7818 0.4220 0.0429 0.133 Uiso 1 1 calc R U . . .
C39 C 0.8530(4) 0.4931(2) 0.1181(3) 0.0707(15) Uani 1 1 d . . . . .
H39A H 0.8247 0.4726 0.1606 0.085 Uiso 1 1 calc R U . . .
H39B H 0.9172 0.4983 0.1368 0.085 Uiso 1 1 calc R U . . .

loop_
_atom_site_aniso_label
_atom_site_aniso_U_11
_atom_site_aniso_U_22
_atom_site_aniso_U_33
_atom_site_aniso_U_23
_atom_site_aniso_U_13
_atom_site_aniso_U_12
Ni1 0.0478(3) 0.0399(3) 0.0363(3) -0.0043(2) 0.0013(2) -0.0067(2)
Ni2 0.0482(3) 0.0422(3) 0.0364(3) -0.0041(2) 0.0059(3) -0.0051(2)
Br1 0.0765(4) 0.0459(3) 0.0852(4) -0.0090(2) 0.0103(3) -0.0190(2)
Br2 0.0626(3) 0.0496(3) 0.0494(3) 0.01111(19) 0.0074(2) 0.0029(2)
Br3 0.0754(4) 0.1083(4) 0.0585(3) -0.0052(3) 0.0272(3) -0.0215(3)
N1 0.043(2) 0.0366(16) 0.0393(19) -0.0003(14) 0.0072(17) -0.0023(15)
N2 0.043(2) 0.0370(17) 0.043(2) -0.0050(15) 0.0018(17) -0.0045(15)
O1 0.0474(17) 0.0341(13) 0.0304(14) -0.0040(11) 0.0050(12) -0.0048(12)
O2 0.053(2) 0.081(2) 0.049(2) -0.0012(16) -0.0038(16) -0.0076(17)
O3 0.079(2) 0.0475(16) 0.0365(17) -0.0100(13) 0.0001(15) -0.0006(16)
C1 0.049(3) 0.041(2) 0.036(2) -0.0033(17) 0.005(2) -0.0038(19)
C2 0.051(3) 0.037(2) 0.028(2) -0.0032(16) 0.0053(19) -0.0018(18)
C3 0.049(3) 0.039(2) 0.037(2) -0.0103(18) -0.006(2) 0.0032(19)
C4 0.061(3) 0.095(4) 0.049(3) -0.023(3) -0.004(3) -0.004(3)
C5 0.062(3) 0.079(3) 0.054(3) -0.023(2) 0.003(3) 0.014(3)
C6 0.073(3) 0.049(2) 0.043(3) 0.010(2) 0.007(2) 0.007(2)
C7 0.099(5) 0.057(3) 0.090(4) 0.023(3) 0.009(4) 0.024(3)
C8 0.047(3) 0.053(2) 0.043(2) -0.014(2) 0.006(2) -0.005(2)
C9 0.047(3) 0.059(3) 0.056(3) -0.014(2) -0.003(2) 0.004(2)
C10 0.045(3) 0.079(4) 0.098(4) -0.021(3) -0.001(3) 0.017(3)
C11 0.044(3) 0.114(5) 0.101(5) -0.041(4) 0.004(3) 0.004(3)
C12 0.056(4) 0.101(4) 0.091(4) -0.030(4) 0.032(3) -0.020(3)
C13 0.065(3) 0.067(3) 0.061(3) -0.014(2) 0.019(3) -0.016(3)
C14 0.096(5) 0.076(4) 0.073(4) -0.007(3) 0.044(3) -0.023(3)
C15 0.143(7) 0.122(5) 0.083(5) 0.024(4) 0.018(5) -0.020(5)
C16 0.162(7) 0.097(4) 0.124(6) -0.002(4) 0.059(6) -0.061(5)
C17 0.065(3) 0.046(3) 0.084(4) 0.000(2) 0.000(3) 0.009(2)
C18 0.095(5) 0.067(3) 0.136(6) -0.022(4) 0.007(4) -0.012(3)
C19 0.116(6) 0.091(4) 0.086(5) 0.029(3) -0.012(4) 0.032(4)
C20 0.040(3) 0.052(2) 0.050(3) -0.016(2) 0.005(2) -0.012(2)
C21 0.047(3) 0.071(3) 0.056(3) -0.020(2) 0.003(2) -0.006(2)
C22 0.050(3) 0.090(4) 0.093(4) -0.029(3) 0.013(3) -0.015(3)
C23 0.061(4) 0.081(4) 0.104(5) -0.018(3) 0.014(3) -0.025(3)
C24 0.069(4) 0.053(3) 0.100(4) -0.016(3) 0.012(3) -0.019(3)
C25 0.057(3) 0.048(3) 0.076(3) -0.014(2) 0.008(3) -0.010(2)
C26 0.063(4) 0.037(2) 0.122(5) 0.000(3) 0.005(3) -0.012(2)
C27 0.078(5) 0.088(4) 0.219(9) -0.051(5) 0.025(5) 0.012(4)
C28 0.093(5) 0.088(4) 0.174(8) 0.047(5) -0.011(5) -0.017(4)
C29 0.053(3) 0.062(3) 0.086(4) -0.025(3) 0.002(3) 0.002(2)
C30 0.121(6) 0.099(4) 0.095(5) -0.032(4) 0.020(4) 0.032(4)
C31 0.107(5) 0.081(4) 0.093(5) 0.002(3) 0.000(4) 0.021(4)
C32 0.053(4) 0.129(5) 0.074(4) -0.001(4) 0.003(3) -0.009(3)
C33 0.096(5) 0.167(7) 0.103(6) 0.004(5) -0.024(4) -0.058(5)
C34 0.098(6) 0.193(8) 0.065(4) -0.014(5) -0.015(4) -0.049(5)
C35 0.077(5) 0.180(7) 0.053(4) 0.003(4) -0.006(3) -0.014(5)
C36 0.096(4) 0.087(4) 0.049(3) -0.019(3) 0.000(3) -0.006(3)
C37 0.157(7) 0.115(6) 0.077(5) -0.042(4) 0.031(5) 0.002(5)
C38 0.170(7) 0.069(4) 0.096(5) -0.032(4) 0.029(5) 0.025(4)
C39 0.094(4) 0.046(3) 0.070(3) -0.010(2) 0.004(3) 0.011(3)

loop_
_atom_type_symbol
_atom_type_description
_atom_type_scat_dispersion_real
_atom_type_scat_dispersion_imag
_atom_type_scat_source
C C 0.0033 0.0016 'International Tables Vol C Tables 4.2.6.8 and 6.1.1.4'
H H 0.0000 0.0000 'International Tables Vol C Tables 4.2.6.8 and 6.1.1.4'
Br Br -0.2901 2.4595 'International Tables Vol C Tables 4.2.6.8 and 6.1.1.4'
N N 0.0061 0.0033 'International Tables Vol C Tables 4.2.6.8 and 6.1.1.4'
Ni Ni 0.3393 1.1124 'International Tables Vol C Tables 4.2.6.8 and 6.1.1.4'
O O 0.0106 0.0060 'International Tables Vol C Tables 4.2.6.8 and 6.1.1.4'

loop_
_geom_angle_atom_site_label_1
_geom_angle_atom_site_label_2
_geom_angle_atom_site_label_3
_geom_angle
_geom_angle_site_symmetry_1
_geom_angle_site_symmetry_3
_geom_angle_publ_flag
O1 Ni1 N1 81.74(12) . . ?
O1 Ni1 O2 170.52(11) . . ?
N1 Ni1 O2 100.29(13) . . ?
O1 Ni1 Br1 96.05(7) . . ?
N1 Ni1 Br1 113.36(9) . . ?
O2 Ni1 Br1 91.64(9) . . ?
O1 Ni1 Br2 83.91(7) . . ?
N1 Ni1 Br2 97.27(9) . . ?
O2 Ni1 Br2 86.64(9) . . ?
Br1 Ni1 Br2 149.10(3) . . ?
O1 Ni2 N2 79.45(11) . . ?
O1 Ni2 O3 83.53(10) . . ?
N2 Ni2 O3 154.10(12) . . ?
O1 Ni2 Br3 165.73(8) . . ?
N2 Ni2 Br3 99.32(9) . . ?
O3 Ni2 Br3 92.42(8) . . ?
O1 Ni2 Br2 87.79(8) . . ?
N2 Ni2 Br2 109.64(9) . . ?
O3 Ni2 Br2 88.91(9) . . ?
Br3 Ni2 Br2 105.85(3) . . ?
Ni2 Br2 Ni1 75.60(2) . . ?
C1 N1 C8 120.8(3) . . ?
C1 N1 Ni1 114.1(3) . . ?
C8 N1 Ni1 125.1(3) . . ?
C3 N2 C20 119.3(3) . . ?
C3 N2 Ni2 115.4(3) . . ?
C20 N2 Ni2 125.3(3) . . ?
C2 O1 Ni2 117.4(2) . . ?
C2 O1 Ni1 115.3(2) . . ?
Ni2 O1 Ni1 102.88(11) . . ?
C35 O2 C32 108.9(4) . . ?
C35 O2 Ni1 117.9(3) . . ?
C32 O2 Ni1 122.0(3) . . ?
C39 O3 C36 109.0(3) . . ?
C39 O3 Ni2 112.0(3) . . ?
C36 O3 Ni2 124.5(3) . . ?
N1 C1 C5 122.4(4) . . ?
N1 C1 C2 117.3(3) . . ?
C5 C1 C2 120.3(4) . . ?
O1 C2 C3 109.3(3) . . ?
O1 C2 C1 110.2(3) . . ?
C3 C2 C1 112.8(3) . . ?
O1 C2 C6 107.8(3) . . ?
C3 C2 C6 111.7(3) . . ?
C1 C2 C6 105.0(3) . . ?
N2 C3 C4 121.2(4) . . ?
N2 C3 C2 117.0(3) . . ?
C4 C3 C2 121.7(4) . . ?
C3 C4 H4A 109.5 . . ?
C3 C4 H4B 109.5 . . ?
H4A C4 H4B 109.5 . . ?
C3 C4 H4C 109.5 . . ?
H4A C4 H4C 109.5 . . ?
H4B C4 H4C 109.5 . . ?
C1 C5 H5A 109.5 . . ?
C1 C5 H5B 109.5 . . ?
H5A C5 H5B 109.5 . . ?
C1 C5 H5C 109.5 . . ?
H5A C5 H5C 109.5 . . ?
H5B C5 H5C 109.5 . . ?
C7 C6 C2 112.1(4) . . ?
C7 C6 H6A 109.2 . . ?
C2 C6 H6A 109.2 . . ?
C7 C6 H6B 109.2 . . ?
C2 C6 H6B 109.2 . . ?
H6A C6 H6B 107.9 . . ?
C6 C7 H7A 109.5 . . ?
C6 C7 H7B 109.5 . . ?
H7A C7 H7B 109.5 . . ?
C6 C7 H7C 109.5 . . ?
H7A C7 H7C 109.5 . . ?
H7B C7 H7C 109.5 . . ?
C13 C8 C9 121.6(4) . . ?
C13 C8 N1 117.5(4) . . ?
C9 C8 N1 120.8(4) . . ?
C10 C9 C8 117.7(5) . . ?
C10 C9 C17 118.7(4) . . ?
C8 C9 C17 123.6(4) . . ?
C11 C10 C9 120.6(5) . . ?
C11 C10 H10 119.7 . . ?
C9 C10 H10 119.7 . . ?
C12 C11 C10 121.6(5) . . ?
C12 C11 H11 119.2 . . ?
C10 C11 H11 119.2 . . ?
C11 C12 C13 120.7(5) . . ?
C11 C12 H12 119.6 . . ?
C13 C12 H12 119.6 . . ?
C8 C13 C12 117.8(5) . . ?
C8 C13 C14 122.3(4) . . ?
C12 C13 C14 119.8(5) . . ?
C16 C14 C13 115.2(5) . . ?
C16 C14 C15 108.7(5) . . ?
C13 C14 C15 110.8(5) . . ?
C16 C14 H14 107.2 . . ?
C13 C14 H14 107.2 . . ?
C15 C14 H14 107.2 . . ?
C14 C15 H15A 109.5 . . ?
C14 C15 H15B 109.5 . . ?
H15A C15 H15B 109.5 . . ?
C14 C15 H15C 109.5 . . ?
H15A C15 H15C 109.5 . . ?
H15B C15 H15C 109.5 . . ?
C14 C16 H16A 109.5 . . ?
C14 C16 H16B 109.5 . . ?
H16A C16 H16B 109.5 . . ?
C14 C16 H16C 109.5 . . ?
H16A C16 H16C 109.5 . . ?
H16B C16 H16C 109.5 . . ?
C19 C17 C9 110.7(5) . . ?
C19 C17 C18 110.1(5) . . ?
C9 C17 C18 110.9(4) . . ?
C19 C17 H17 108.4 . . ?
C9 C17 H17 108.4 . . ?
C18 C17 H17 108.4 . . ?
C17 C18 H18A 109.5 . . ?
C17 C18 H18B 109.5 . . ?
H18A C18 H18B 109.5 . . ?
C17 C18 H18C 109.5 . . ?
H18A C18 H18C 109.5 . . ?
H18B C18 H18C 109.5 . . ?
C17 C19 H19A 109.5 . . ?
C17 C19 H19B 109.5 . . ?
H19A C19 H19B 109.5 . . ?
C17 C19 H19C 109.5 . . ?
H19A C19 H19C 109.5 . . ?
H19B C19 H19C 109.5 . . ?
C25 C20 C21 122.6(4) . . ?
C25 C20 N2 117.6(4) . . ?
C21 C20 N2 119.8(4) . . ?
C22 C21 C20 117.4(5) . . ?
C22 C21 C29 119.2(4) . . ?
C20 C21 C29 123.3(4) . . ?
C23 C22 C21 121.1(5) . . ?
C23 C22 H22 119.5 . . ?
C21 C22 H22 119.5 . . ?
C24 C23 C22 119.9(5) . . ?
C24 C23 H23 120.1 . . ?
C22 C23 H23 120.1 . . ?
C23 C24 C25 122.4(5) . . ?
C23 C24 H24 118.8 . . ?
C25 C24 H24 118.8 . . ?
C20 C25 C24 116.5(5) . . ?
C20 C25 C26 122.9(4) . . ?
C24 C25 C26 120.6(4) . . ?
C25 C26 C27 112.1(5) . . ?
C25 C26 C28 110.2(5) . . ?
C27 C26 C28 112.9(5) . . ?
C25 C26 H26 107.1 . . ?
C27 C26 H26 107.1 . . ?
C28 C26 H26 107.1 . . ?
C26 C27 H27A 109.5 . . ?
C26 C27 H27B 109.5 . . ?
H27A C27 H27B 109.5 . . ?
C26 C27 H27C 109.5 . . ?
H27A C27 H27C 109.5 . . ?
H27B C27 H27C 109.5 . . ?
C26 C28 H28A 109.5 . . ?
C26 C28 H28B 109.5 . . ?
H28A C28 H28B 109.5 . . ?
C26 C28 H28C 109.5 . . ?
H28A C28 H28C 109.5 . . ?
H28B C28 H28C 109.5 . . ?
C31 C29 C30 110.6(5) . . ?
C31 C29 C21 112.9(4) . . ?
C30 C29 C21 110.7(5) . . ?
C31 C29 H29 107.5 . . ?
C30 C29 H29 107.5 . . ?
C21 C29 H29 107.5 . . ?
C29 C30 H30A 109.5 . . ?
C29 C30 H30B 109.5 . . ?
H30A C30 H30B 109.5 . . ?
C29 C30 H30C 109.5 . . ?
H30A C30 H30C 109.5 . . ?
H30B C30 H30C 109.5 . . ?
C29 C31 H31A 109.5 . . ?
C29 C31 H31B 109.5 . . ?
H31A C31 H31B 109.5 . . ?
C29 C31 H31C 109.5 . . ?
H31A C31 H31C 109.5 . . ?
H31B C31 H31C 109.5 . . ?
O2 C32 C33 104.9(5) . . ?
O2 C32 H32A 110.8 . . ?
C33 C32 H32A 110.8 . . ?
O2 C32 H32B 110.8 . . ?
C33 C32 H32B 110.8 . . ?
H32A C32 H32B 108.8 . . ?
C34 C33 C32 106.0(5) . . ?
C34 C33 H33A 110.5 . . ?
C32 C33 H33A 110.5 . . ?
C34 C33 H33B 110.5 . . ?
C32 C33 H33B 110.5 . . ?
H33A C33 H33B 108.7 . . ?
C33 C34 C35 106.6(5) . . ?
C33 C34 H34A 110.4 . . ?
C35 C34 H34A 110.4 . . ?
C33 C34 H34B 110.4 . . ?
C35 C34 H34B 110.4 . . ?
H34A C34 H34B 108.6 . . ?
O2 C35 C34 107.4(5) . . ?
O2 C35 H35A 110.2 . . ?
C34 C35 H35A 110.2 . . ?
O2 C35 H35B 110.2 . . ?
C34 C35 H35B 110.2 . . ?
H35A C35 H35B 108.5 . . ?
O3 C36 C37 106.1(5) . . ?
O3 C36 H36A 110.5 . . ?
C37 C36 H36A 110.5 . . ?
O3 C36 H36B 110.5 . . ?
C37 C36 H36B 110.5 . . ?
H36A C36 H36B 108.7 . . ?
C36 C37 C38 104.5(5) . . ?
C36 C37 H37A 110.9 . . ?
C38 C37 H37A 110.9 . . ?
C36 C37 H37B 110.9 . . ?
C38 C37 H37B 110.9 . . ?
H37A C37 H37B 108.9 . . ?
C37 C38 C39 103.5(5) . . ?
C37 C38 H38A 111.1 . . ?
C39 C38 H38A 111.1 . . ?
C37 C38 H38B 111.1 . . ?
C39 C38 H38B 111.1 . . ?
H38A C38 H38B 109.0 . . ?
O3 C39 C38 105.7(4) . . ?
O3 C39 H39A 110.6 . . ?
C38 C39 H39A 110.6 . . ?
O3 C39 H39B 110.6 . . ?
C38 C39 H39B 110.6 . . ?
H39A C39 H39B 108.7 . . ?

loop_
_geom_bond_atom_site_label_1
_geom_bond_atom_site_label_2
_geom_bond_distance
_geom_bond_site_symmetry_2
_geom_bond_publ_flag
Ni1 O1 1.988(3) . ?
Ni1 N1 2.031(3) . ?
Ni1 O2 2.093(3) . ?
Ni1 Br1 2.4350(6) . ?
Ni1 Br2 2.5959(6) . ?
Ni2 O1 1.979(2) . ?
Ni2 N2 2.054(3) . ?
Ni2 O3 2.106(3) . ?
Ni2 Br3 2.4058(7) . ?
Ni2 Br2 2.4609(7) . ?
N1 C1 1.286(5) . ?
N1 C8 1.456(5) . ?
N2 C3 1.283(5) . ?
N2 C20 1.445(5) . ?
O1 C2 1.396(4) . ?
O2 C35 1.433(6) . ?
O2 C32 1.452(6) . ?
O3 C39 1.440(5) . ?
O3 C36 1.446(5) . ?
C1 C5 1.514(6) . ?
C1 C2 1.537(6) . ?
C2 C3 1.518(6) . ?
C2 C6 1.561(5) . ?
C3 C4 1.509(6) . ?
C4 H4A 0.9600 . ?
C4 H4B 0.9600 . ?
C4 H4C 0.9600 . ?
C5 H5A 0.9600 . ?
C5 H5B 0.9600 . ?
C5 H5C 0.9600 . ?
C6 C7 1.500(6) . ?
C6 H6A 0.9700 . ?
C6 H6B 0.9700 . ?
C7 H7A 0.9600 . ?
C7 H7B 0.9600 . ?
C7 H7C 0.9600 . ?
C8 C13 1.390(6) . ?
C8 C9 1.399(6) . ?
C9 C10 1.389(6) . ?
C9 C17 1.527(7) . ?
C10 C11 1.370(8) . ?
C10 H10 0.9300 . ?
C11 C12 1.340(8) . ?
C11 H11 0.9300 . ?
C12 C13 1.403(7) . ?
C12 H12 0.9300 . ?
C13 C14 1.509(7) . ?
C14 C16 1.507(7) . ?
C14 C15 1.546(8) . ?
C14 H14 0.9800 . ?
C15 H15A 0.9600 . ?
C15 H15B 0.9600 . ?
C15 H15C 0.9600 . ?
C16 H16A 0.9600 . ?
C16 H16B 0.9600 . ?
C16 H16C 0.9600 . ?
C17 C19 1.514(7) . ?
C17 C18 1.542(7) . ?
C17 H17 0.9800 . ?
C18 H18A 0.9600 . ?
C18 H18B 0.9600 . ?
C18 H18C 0.9600 . ?
C19 H19A 0.9600 . ?
C19 H19B 0.9600 . ?
C19 H19C 0.9600 . ?
C20 C25 1.386(6) . ?
C20 C21 1.397(6) . ?
C21 C22 1.389(6) . ?
C21 C29 1.545(7) . ?
C22 C23 1.373(7) . ?
C22 H22 0.9300 . ?
C23 C24 1.353(7) . ?
C23 H23 0.9300 . ?
C24 C25 1.395(6) . ?
C24 H24 0.9300 . ?
C25 C26 1.508(7) . ?
C26 C27 1.518(8) . ?
C26 C28 1.519(9) . ?
C26 H26 0.9800 . ?
C27 H27A 0.9600 . ?
C27 H27B 0.9600 . ?
C27 H27C 0.9600 . ?
C28 H28A 0.9600 . ?
C28 H28B 0.9600 . ?
C28 H28C 0.9600 . ?
C29 C31 1.503(7) . ?
C29 C30 1.521(7) . ?
C29 H29 0.9800 . ?
C30 H30A 0.9600 . ?
C30 H30B 0.9600 . ?
C30 H30C 0.9600 . ?
C31 H31A 0.9600 . ?
C31 H31B 0.9600 . ?
C31 H31C 0.9600 . ?
C32 C33 1.507(8) . ?
C32 H32A 0.9700 . ?
C32 H32B 0.9700 . ?
C33 C34 1.428(9) . ?
C33 H33A 0.9700 . ?
C33 H33B 0.9700 . ?
C34 C35 1.477(8) . ?
C34 H34A 0.9700 . ?
C34 H34B 0.9700 . ?
C35 H35A 0.9700 . ?
C35 H35B 0.9700 . ?
C36 C37 1.464(7) . ?
C36 H36A 0.9700 . ?
C36 H36B 0.9700 . ?
C37 C38 1.482(8) . ?
C37 H37A 0.9700 . ?
C37 H37B 0.9700 . ?
C38 C39 1.490(7) . ?
C38 H38A 0.9700 . ?
C38 H38B 0.9700 . ?
C39 H39A 0.9700 . ?
C39 H39B 0.9700 . ?

loop_
_geom_torsion_atom_site_label_1
_geom_torsion_atom_site_label_2
_geom_torsion_atom_site_label_3
_geom_torsion_atom_site_label_4
_geom_torsion
_geom_torsion_site_symmetry_1
_geom_torsion_site_symmetry_2
_geom_torsion_site_symmetry_3
_geom_torsion_site_symmetry_4
_geom_torsion_publ_flag
C8 N1 C1 C5 -6.9(6) . . . . ?
Ni1 N1 C1 C5 172.3(3) . . . . ?
C8 N1 C1 C2 170.6(3) . . . . ?
Ni1 N1 C1 C2 -10.1(4) . . . . ?
Ni2 O1 C2 C3 -13.6(4) . . . . ?
Ni1 O1 C2 C3 -135.1(2) . . . . ?
Ni2 O1 C2 C1 110.8(3) . . . . ?
Ni1 O1 C2 C1 -10.6(3) . . . . ?
Ni2 O1 C2 C6 -135.2(3) . . . . ?
Ni1 O1 C2 C6 103.4(3) . . . . ?
N1 C1 C2 O1 13.8(5) . . . . ?
C5 C1 C2 O1 -168.6(3) . . . . ?
N1 C1 C2 C3 136.2(4) . . . . ?
C5 C1 C2 C3 -46.2(5) . . . . ?
N1 C1 C2 C6 -102.0(4) . . . . ?
C5 C1 C2 C6 75.7(5) . . . . ?
C20 N2 C3 C4 -4.4(6) . . . . ?
Ni2 N2 C3 C4 175.2(3) . . . . ?
C20 N2 C3 C2 177.4(3) . . . . ?
Ni2 N2 C3 C2 -3.0(4) . . . . ?
O1 C2 C3 N2 10.6(5) . . . . ?
C1 C2 C3 N2 -112.3(4) . . . . ?
C6 C2 C3 N2 129.8(4) . . . . ?
O1 C2 C3 C4 -167.6(4) . . . . ?
C1 C2 C3 C4 69.5(5) . . . . ?
C6 C2 C3 C4 -48.4(5) . . . . ?
O1 C2 C6 C7 63.4(5) . . . . ?
C3 C2 C6 C7 -56.7(5) . . . . ?
C1 C2 C6 C7 -179.2(4) . . . . ?
C1 N1 C8 C13 -94.0(5) . . . . ?
Ni1 N1 C8 C13 86.8(4) . . . . ?
C1 N1 C8 C9 86.9(5) . . . . ?
Ni1 N1 C8 C9 -92.3(4) . . . . ?
C13 C8 C9 C10 -0.1(7) . . . . ?
N1 C8 C9 C10 179.0(4) . . . . ?
C13 C8 C9 C17 179.1(4) . . . . ?
N1 C8 C9 C17 -1.8(7) . . . . ?
C8 C9 C10 C11 -0.1(7) . . . . ?
C17 C9 C10 C11 -179.4(5) . . . . ?
C9 C10 C11 C12 0.9(9) . . . . ?
C10 C11 C12 C13 -1.4(9) . . . . ?
C9 C8 C13 C12 -0.3(7) . . . . ?
N1 C8 C13 C12 -179.4(4) . . . . ?
C9 C8 C13 C14 -177.3(4) . . . . ?
N1 C8 C13 C14 3.5(7) . . . . ?
C11 C12 C13 C8 1.1(8) . . . . ?
C11 C12 C13 C14 178.2(5) . . . . ?
C8 C13 C14 C16 -139.5(5) . . . . ?
C12 C13 C14 C16 43.5(7) . . . . ?
C8 C13 C14 C15 96.4(6) . . . . ?
C12 C13 C14 C15 -80.5(6) . . . . ?
C10 C9 C17 C19 -68.2(6) . . . . ?
C8 C9 C17 C19 112.6(5) . . . . ?
C10 C9 C17 C18 54.3(6) . . . . ?
C8 C9 C17 C18 -124.9(5) . . . . ?
C3 N2 C20 C25 -90.5(5) . . . . ?
Ni2 N2 C20 C25 89.9(4) . . . . ?
C3 N2 C20 C21 89.7(5) . . . . ?
Ni2 N2 C20 C21 -89.9(5) . . . . ?
C25 C20 C21 C22 3.7(7) . . . . ?
N2 C20 C21 C22 -176.5(4) . . . . ?
C25 C20 C21 C29 -173.6(5) . . . . ?
N2 C20 C21 C29 6.2(7) . . . . ?
C20 C21 C22 C23 -0.4(8) . . . . ?
C29 C21 C22 C23 177.0(5) . . . . ?
C21 C22 C23 C24 -2.4(9) . . . . ?
C22 C23 C24 C25 2.2(9) . . . . ?
C21 C20 C25 C24 -4.0(7) . . . . ?
N2 C20 C25 C24 176.2(4) . . . . ?
C21 C20 C25 C26 176.6(5) . . . . ?
N2 C20 C25 C26 -3.2(7) . . . . ?
C23 C24 C25 C20 1.0(8) . . . . ?
C23 C24 C25 C26 -179.6(6) . . . . ?
C20 C25 C26 C27 121.7(6) . . . . ?
C24 C25 C26 C27 -57.7(7) . . . . ?
C20 C25 C26 C28 -111.7(5) . . . . ?
C24 C25 C26 C28 68.9(6) . . . . ?
C22 C21 C29 C31 69.9(6) . . . . ?
C20 C21 C29 C31 -112.8(5) . . . . ?
C22 C21 C29 C30 -54.7(6) . . . . ?
C20 C21 C29 C30 122.6(5) . . . . ?
C35 O2 C32 C33 13.8(7) . . . . ?
Ni1 O2 C32 C33 -129.1(5) . . . . ?
O2 C32 C33 C34 -23.8(8) . . . . ?
C32 C33 C34 C35 24.6(9) . . . . ?
C32 O2 C35 C34 1.0(8) . . . . ?
Ni1 O2 C35 C34 145.6(5) . . . . ?
C33 C34 C35 O2 -16.3(9) . . . . ?
C39 O3 C36 C37 -10.1(6) . . . . ?
Ni2 O3 C36 C37 125.7(4) . . . . ?
O3 C36 C37 C38 27.4(7) . . . . ?
C36 C37 C38 C39 -33.8(8) . . . . ?
C36 O3 C39 C38 -11.2(6) . . . . ?
Ni2 O3 C39 C38 -152.9(4) . . . . ?
C37 C38 C39 O3 27.7(7) . . . . ?

loop_
_platon_squeeze_void_nr
_platon_squeeze_void_average_x
_platon_squeeze_void_average_y
_platon_squeeze_void_average_z
_platon_squeeze_void_volume
_platon_squeeze_void_count_electrons
_platon_squeeze_void_content
1 0.261 0.810 0.067 162 31 ' '
2 0.261 0.690 0.567 162 31 ' '
3 0.738 0.310 0.433 162 31 ' '
4 0.738 0.190 0.933 162 31 ' '
